data_1558555
loop_
_publ_author_name
'Rose, John A.'
'Mahapatra, Subham'
'Li, Xin'
'Wang, Chao'
'Chen, Lei'
'Swick, Steven M.'
'Herzon, Seth B.'

_publ_section_title
;
 Synthesis of the bis(cyclohexenone) core of (&#x2212;)-lomaiviticin A
;
_journal_name_full 'Chemical Science'
_journal_paper_doi 10.1039/D0SC02770G
_journal_year 2020
_chemical_absolute_configuration syn
_chemical_formula_moiety 'C58 H86 O16 S2 Si2'
_chemical_formula_sum 'C58 H86 O16 S2 Si2'
_chemical_formula_weight 1159.56
_space_group_crystal_system orthorhombic
_space_group_IT_number 19
_space_group_name_Hall 'P 2ac 2ab'
_space_group_name_H-M_alt 'P 21 21 21'
_atom_sites_solution_hydrogens geom
_atom_sites_solution_primary SHELXT
_atom_sites_solution_secondary difmap
_audit_creation_method SHELXL-2014/7
_audit_update_record
;
2020-05-05 deposited with the CCDC.	2020-06-18 downloaded from the CCDC.
;
_cell_angle_alpha 90
_cell_angle_beta 90
_cell_angle_gamma 90
_cell_formula_units_Z 4
_cell_length_a 17.8150(12)
_cell_length_b 18.8153(13)
_cell_length_c 19.2663(13)
_cell_measurement_reflns_used 998
_cell_measurement_temperature 93(2)
_cell_measurement_theta_max 68.3
_cell_measurement_theta_min 2.4
_cell_volume 6458.0(8)
_computing_cell_refinement 'CrystalClear-SM Expert 2.0 r15 (Rigaku, 2011)'
_computing_data_collection 'CrystalClear-SM Expert 2.0 r15 (Rigaku, 2011)'
_computing_data_reduction 'CrystalClear-SM Expert 2.0 r15 (Rigaku, 2011)'
_computing_molecular_graphics
; 
Dolomanov, O.V.; Bourhis, L.J.; Gildea, R.J.; Howard, J.A.K.; Puschmann, H., 
OLEX2: A complete structure solution, refinement and analysis program 
(2009). J. Appl. Cryst., 42, 339-341. 
;
_computing_publication_material 'CIFTAB-2014/2 (Sheldrick, 2014)'
_computing_structure_refinement 'SHELXL-2014/7 (Sheldrick, 2014)'
_computing_structure_solution 'SHELXT-2014/5 (Sheldrick, 2014)'
_diffrn_ambient_temperature 93(2)
_diffrn_detector_area_resol_mean 22.2
_diffrn_measured_fraction_theta_full 0.999
_diffrn_measured_fraction_theta_max 0.996
_diffrn_measurement_device_type 'Rigaku Saturn 944+ CCD'
_diffrn_measurement_method \w
_diffrn_radiation_source 'microfocus rotating anode'
_diffrn_radiation_type CuK\a
_diffrn_radiation_wavelength 1.54178
_diffrn_reflns_av_R_equivalents 0.157
_diffrn_reflns_av_unetI/netI 0.0642
_diffrn_reflns_Laue_measured_fraction_full 0.999
_diffrn_reflns_Laue_measured_fraction_max 0.996
_diffrn_reflns_limit_h_max 21
_diffrn_reflns_limit_h_min -21
_diffrn_reflns_limit_k_max 22
_diffrn_reflns_limit_k_min 0
_diffrn_reflns_limit_l_max 23
_diffrn_reflns_limit_l_min 0
_diffrn_reflns_number 11690
_diffrn_reflns_point_group_measured_fraction_full 0.997
_diffrn_reflns_point_group_measured_fraction_max 0.991
_diffrn_reflns_theta_full 67.679
_diffrn_reflns_theta_max 68.094
_diffrn_reflns_theta_min 3.283
_exptl_absorpt_coefficient_mu 1.611
_exptl_absorpt_correction_T_max 1.000
_exptl_absorpt_correction_T_min 0.695
_exptl_absorpt_correction_type multi-scan
_exptl_absorpt_process_details 'Jacobson, R. (1998) Private Communication'
_exptl_crystal_colour Colorless
_exptl_crystal_density_diffrn 1.193
_exptl_crystal_density_method 'not measured'
_exptl_crystal_description Prism
_exptl_crystal_F_000 2488
_exptl_crystal_size_max 0.200
_exptl_crystal_size_mid 0.200
_exptl_crystal_size_min 0.020
_refine_diff_density_max 0.552
_refine_diff_density_min -0.375
_refine_diff_density_rms 0.096
_refine_ls_abs_structure_details
; 
 Flack x determined using 3737 quotients [(I+)-(I-)]/[(I+)+(I-)] 
 (Parsons, Flack and Wagner, Acta Cryst. B69 (2013) 249-259). 
;
_refine_ls_abs_structure_Flack 0.032(8)
_refine_ls_extinction_method none
_refine_ls_goodness_of_fit_ref 1.086
_refine_ls_hydrogen_treatment constr
_refine_ls_matrix_type full
_refine_ls_number_parameters 720
_refine_ls_number_reflns 11690
_refine_ls_number_restraints 0
_refine_ls_restrained_S_all 1.086
_refine_ls_R_factor_all 0.0823
_refine_ls_R_factor_gt 0.0711
_refine_ls_shift/su_max 0.000
_refine_ls_shift/su_mean 0.000
_refine_ls_structure_factor_coef Fsqd
_refine_ls_weighting_details 'w=1/[\s^2^(Fo^2^)+(0.1546P)^2^+0.6458P] where P=(Fo^2^+2Fc^2^)/3'
_refine_ls_weighting_scheme calc
_refine_ls_wR_factor_gt 0.2108
_refine_ls_wR_factor_ref 0.2205
_reflns_Friedel_coverage 0.814
_reflns_Friedel_fraction_full 0.993
_reflns_Friedel_fraction_max 0.986
_reflns_number_gt 9949
_reflns_number_total 11690
_reflns_threshold_expression 'I > 2\s(I)'
_cod_data_source_file d0sc02770g2.cif
_cod_data_source_block 007-16115
_cod_database_code 1558555
_shelx_shelxl_version_number 2014/7
_shelx_space_group_comment
; 
The symmetry employed for this shelxl refinement is uniquely defined 
by the following loop, which should always be used as a source of 
symmetry information in preference to the above space-group names. 
They are only intended as comments. 
;
_shelx_estimated_absorpt_t_min 0.739
_shelx_estimated_absorpt_t_max 0.968

loop_
_space_group_symop_operation_xyz
'x, y, z'
'-x+1/2, -y, z+1/2'
'-x, y+1/2, -z+1/2'
'x+1/2, -y+1/2, -z'

loop_
_atom_site_label
_atom_site_type_symbol
_atom_site_fract_x
_atom_site_fract_y
_atom_site_fract_z
_atom_site_U_iso_or_equiv
_atom_site_adp_type
_atom_site_occupancy
_atom_site_site_symmetry_order
_atom_site_calc_flag
_atom_site_refinement_flags_posn
_atom_site_refinement_flags_adp
_atom_site_refinement_flags_occupancy
_atom_site_disorder_assembly
_atom_site_disorder_group
S1 S 0.90854(10) 0.46844(11) 0.33257(11) 0.0438(5) Uani 1 1 d . . . . .
S2 S 0.33483(10) 0.53628(11) 0.25299(12) 0.0456(5) Uani 1 1 d . . . . .
Si1 Si 0.86019(10) 0.76385(10) 0.24463(10) 0.0284(4) Uani 1 1 d . . . . .
Si2 Si 0.42027(10) 0.40887(10) 0.53063(10) 0.0308(4) Uani 1 1 d . . . . .
O1 O 0.6166(2) 0.6757(2) 0.2694(2) 0.0249(9) Uani 1 1 d . . . . .
O2 O 0.5626(3) 0.7887(2) 0.2736(3) 0.0328(11) Uani 1 1 d . . . . .
O3 O 0.4522(3) 0.7148(3) 0.1014(3) 0.0417(13) Uani 1 1 d . . . . .
O4 O 0.3713(3) 0.7416(2) 0.2277(3) 0.0330(11) Uani 1 1 d . . . . .
O5 O 0.3264(3) 0.8492(3) 0.1955(3) 0.0459(14) Uani 1 1 d . . . . .
O6 O 0.7742(2) 0.7326(2) 0.2543(2) 0.0275(9) Uani 1 1 d . . . . .
O7 O 0.7783(3) 0.5264(2) 0.3598(2) 0.0264(10) Uani 1 1 d . . . . .
O8 O 0.7947(3) 0.4934(2) 0.2513(2) 0.0294(10) Uani 1 1 d . . . . .
O9 O 0.6316(2) 0.5090(2) 0.4607(2) 0.0254(9) Uani 1 1 d . . . . .
O10 O 0.6782(3) 0.5360(3) 0.5711(2) 0.0346(11) Uani 1 1 d . . . . .
O11 O 0.8136(3) 0.3656(3) 0.5278(3) 0.0436(13) Uani 1 1 d . . . . .
O12 O 0.8767(3) 0.5038(3) 0.5358(2) 0.0340(11) Uani 1 1 d . . . . .
O13 O 0.9205(3) 0.4982(3) 0.6454(2) 0.0382(12) Uani 1 1 d . . . . .
O14 O 0.4783(3) 0.4718(3) 0.5050(2) 0.0307(10) Uani 1 1 d . . . . .
O15 O 0.4533(3) 0.4597(2) 0.2802(2) 0.0300(10) Uani 1 1 d . . . . .
O16 O 0.4670(3) 0.5747(2) 0.2998(2) 0.0289(10) Uani 1 1 d . . . . .
C1 C 0.6767(4) 0.6703(3) 0.3199(3) 0.0243(13) Uani 1 1 d . . . . .
C2 C 0.7534(3) 0.6660(3) 0.2822(3) 0.0251(13) Uani 1 1 d . . . . .
H2 H 0.7926 0.6506 0.3162 0.030 Uiso 1 1 calc R U . . .
C3 C 0.7481(4) 0.6113(3) 0.2248(3) 0.0269(14) Uani 1 1 d . . . . .
H3A H 0.7971 0.6084 0.2008 0.032 Uiso 1 1 calc R U . . .
H3B H 0.7103 0.6273 0.1905 0.032 Uiso 1 1 calc R U . . .
C4 C 0.7267(4) 0.5377(3) 0.2503(3) 0.0257(13) Uani 1 1 d . . . . .
H4 H 0.6871 0.5162 0.2201 0.031 Uiso 1 1 calc R U . . .
C5 C 0.7042(3) 0.5346(3) 0.3267(3) 0.0237(13) Uani 1 1 d . . . . .
H5 H 0.6738 0.4908 0.3350 0.028 Uiso 1 1 calc R U . . .
C6 C 0.6636(3) 0.5987(3) 0.3584(3) 0.0216(12) Uani 1 1 d . . . . .
H6 H 0.6859 0.6051 0.4056 0.026 Uiso 1 1 calc R U . . .
C7 C 0.5791(3) 0.5832(3) 0.3707(3) 0.0216(13) Uani 1 1 d . . . . .
H7 H 0.5543 0.6309 0.3723 0.026 Uiso 1 1 calc R U . . .
C8 C 0.5425(4) 0.5444(3) 0.3095(3) 0.0245(13) Uani 1 1 d . . . . .
H8 H 0.5728 0.5536 0.2667 0.029 Uiso 1 1 calc R U . . .
C9 C 0.5268(4) 0.4649(3) 0.3147(3) 0.0251(13) Uani 1 1 d . . . . .
H9 H 0.5656 0.4369 0.2890 0.030 Uiso 1 1 calc R U . . .
C10 C 0.5176(4) 0.4374(4) 0.3882(4) 0.0304(14) Uani 1 1 d . . . . .
H10A H 0.4775 0.4010 0.3891 0.037 Uiso 1 1 calc R U . . .
H10B H 0.5649 0.4144 0.4033 0.037 Uiso 1 1 calc R U . . .
C11 C 0.4980(3) 0.4965(3) 0.4381(3) 0.0243(13) Uani 1 1 d . . . . .
H11 H 0.4540 0.5229 0.4188 0.029 Uiso 1 1 calc R U . . .
C12 C 0.5641(3) 0.5488(3) 0.4442(3) 0.0233(13) Uani 1 1 d . . . . .
C13 C 0.6063(4) 0.7410(3) 0.2333(3) 0.0285(14) Uani 1 1 d . . . . .
H13 H 0.6565 0.7629 0.2245 0.034 Uiso 1 1 calc R U . . .
C14 C 0.5689(4) 0.7263(4) 0.1645(4) 0.0342(16) Uani 1 1 d . . . . .
H14A H 0.5951 0.6859 0.1421 0.041 Uiso 1 1 calc R U . . .
H14B H 0.5757 0.7684 0.1343 0.041 Uiso 1 1 calc R U . . .
C15 C 0.4850(4) 0.7089(4) 0.1678(4) 0.0335(15) Uani 1 1 d . . . . .
H15 H 0.4775 0.6598 0.1865 0.040 Uiso 1 1 calc R U . . .
C16 C 0.4481(4) 0.7627(4) 0.2150(4) 0.0310(15) Uani 1 1 d . . . . .
H16 H 0.4494 0.8109 0.1932 0.037 Uiso 1 1 calc R U . . .
C17 C 0.4870(4) 0.7645(4) 0.2850(4) 0.0310(15) Uani 1 1 d . . . . .
H17 H 0.4886 0.7152 0.3043 0.037 Uiso 1 1 calc R U . . .
C18 C 0.4587(8) 0.6539(6) 0.0608(6) 0.070(3) Uani 1 1 d . . . . .
H18A H 0.4349 0.6620 0.0157 0.105 Uiso 1 1 calc R U . . .
H18B H 0.4340 0.6140 0.0842 0.105 Uiso 1 1 calc R U . . .
H18C H 0.5120 0.6427 0.0540 0.105 Uiso 1 1 calc R U . . .
C19 C 0.4525(4) 0.8129(4) 0.3375(4) 0.0391(17) Uani 1 1 d . . . . .
H19A H 0.4838 0.8139 0.3793 0.059 Uiso 1 1 calc R U . . .
H19B H 0.4022 0.7956 0.3495 0.059 Uiso 1 1 calc R U . . .
H19C H 0.4487 0.8610 0.3183 0.059 Uiso 1 1 calc R U . . .
C20 C 0.3172(4) 0.7920(4) 0.2224(4) 0.0339(16) Uani 1 1 d . . . . .
C21 C 0.2464(4) 0.7686(4) 0.2562(4) 0.0328(15) Uani 1 1 d . . . . .
C22 C 0.1840(4) 0.8115(4) 0.2477(5) 0.0448(19) Uani 1 1 d . . . . .
H22 H 0.1861 0.8517 0.2180 0.054 Uiso 1 1 calc R U . . .
C23 C 0.1171(5) 0.7951(5) 0.2836(6) 0.059(2) Uani 1 1 d . . . . .
H23 H 0.0739 0.8239 0.2774 0.071 Uiso 1 1 calc R U . . .
C24 C 0.1144(5) 0.7373(6) 0.3277(6) 0.063(3) Uani 1 1 d . . . . .
H24 H 0.0696 0.7267 0.3523 0.075 Uiso 1 1 calc R U . . .
C25 C 0.1777(5) 0.6945(5) 0.3358(5) 0.056(2) Uani 1 1 d . . . . .
H25 H 0.1761 0.6544 0.3657 0.068 Uiso 1 1 calc R U . . .
C26 C 0.2441(5) 0.7109(4) 0.2994(4) 0.0400(17) Uani 1 1 d . . . . .
H26 H 0.2873 0.6818 0.3049 0.048 Uiso 1 1 calc R U . . .
C27 C 0.6733(4) 0.7333(4) 0.3711(4) 0.0296(14) Uani 1 1 d . . . . .
H27A H 0.6791 0.7780 0.3444 0.036 Uiso 1 1 calc R U . . .
H27B H 0.6230 0.7341 0.3927 0.036 Uiso 1 1 calc R U . . .
C28 C 0.7326(5) 0.7324(4) 0.4291(4) 0.0355(16) Uani 1 1 d . . . . .
H28A H 0.7828 0.7298 0.4085 0.053 Uiso 1 1 calc R U . . .
H28B H 0.7244 0.6909 0.4589 0.053 Uiso 1 1 calc R U . . .
H28C H 0.7283 0.7759 0.4568 0.053 Uiso 1 1 calc R U . . .
C29 C 0.9268(4) 0.6899(5) 0.2271(5) 0.0434(19) Uani 1 1 d . . . . .
H29A H 0.9252 0.6559 0.2657 0.065 Uiso 1 1 calc R U . . .
H29B H 0.9777 0.7089 0.2226 0.065 Uiso 1 1 calc R U . . .
H29C H 0.9125 0.6658 0.1840 0.065 Uiso 1 1 calc R U . . .
C30 C 0.8915(5) 0.8103(5) 0.3250(4) 0.0458(19) Uani 1 1 d . . . . .
H30A H 0.8489 0.8355 0.3457 0.069 Uiso 1 1 calc R U . . .
H30B H 0.9312 0.8444 0.3134 0.069 Uiso 1 1 calc R U . . .
H30C H 0.9110 0.7753 0.3582 0.069 Uiso 1 1 calc R U . . .
C31 C 0.8522(4) 0.8269(4) 0.1691(4) 0.0317(15) Uani 1 1 d . . . . .
C32 C 0.7981(5) 0.8872(4) 0.1870(5) 0.0457(19) Uani 1 1 d . . . . .
H32A H 0.7484 0.8675 0.1972 0.069 Uiso 1 1 calc R U . . .
H32B H 0.7945 0.9199 0.1475 0.069 Uiso 1 1 calc R U . . .
H32C H 0.8168 0.9130 0.2277 0.069 Uiso 1 1 calc R U . . .
C33 C 0.8244(5) 0.7872(4) 0.1048(4) 0.0408(17) Uani 1 1 d . . . . .
H33A H 0.8234 0.8197 0.0651 0.061 Uiso 1 1 calc R U . . .
H33B H 0.7737 0.7689 0.1133 0.061 Uiso 1 1 calc R U . . .
H33C H 0.8583 0.7474 0.0947 0.061 Uiso 1 1 calc R U . . .
C34 C 0.9302(5) 0.8591(5) 0.1534(5) 0.049(2) Uani 1 1 d . . . . .
H34A H 0.9492 0.8832 0.1949 0.073 Uiso 1 1 calc R U . . .
H34B H 0.9258 0.8933 0.1153 0.073 Uiso 1 1 calc R U . . .
H34C H 0.9649 0.8211 0.1401 0.073 Uiso 1 1 calc R U . . .
C35 C 0.8251(4) 0.4973(4) 0.3143(4) 0.0294(14) Uani 1 1 d . . . . .
C36 C 0.6429(4) 0.4849(4) 0.5296(3) 0.0320(15) Uani 1 1 d . . . . .
H36 H 0.5928 0.4738 0.5504 0.038 Uiso 1 1 calc R U . . .
C37 C 0.6883(4) 0.4163(4) 0.5262(4) 0.0343(16) Uani 1 1 d . . . . .
H37A H 0.6671 0.3857 0.4893 0.041 Uiso 1 1 calc R U . . .
H37B H 0.6828 0.3907 0.5708 0.041 Uiso 1 1 calc R U . . .
C38 C 0.7726(4) 0.4277(4) 0.5116(4) 0.0342(16) Uani 1 1 d . . . . .
H38 H 0.7802 0.4404 0.4617 0.041 Uiso 1 1 calc R U . . .
C39 C 0.8013(4) 0.4865(4) 0.5573(4) 0.0307(15) Uani 1 1 d . . . . .
H39 H 0.8015 0.4705 0.6068 0.037 Uiso 1 1 calc R U . . .
C40 C 0.7533(4) 0.5531(4) 0.5500(4) 0.0313(15) Uani 1 1 d . . . . .
H40 H 0.7530 0.5685 0.5003 0.038 Uiso 1 1 calc R U . . .
C41 C 0.8131(7) 0.3146(5) 0.4749(6) 0.066(3) Uani 1 1 d . . . . .
H41A H 0.8377 0.3340 0.4336 0.098 Uiso 1 1 calc R U . . .
H41B H 0.7612 0.3020 0.4636 0.098 Uiso 1 1 calc R U . . .
H41C H 0.8401 0.2721 0.4905 0.098 Uiso 1 1 calc R U . . .
C42 C 0.7781(5) 0.6136(4) 0.5945(4) 0.0426(18) Uani 1 1 d . . . . .
H42A H 0.7416 0.6524 0.5911 0.064 Uiso 1 1 calc R U . . .
H42B H 0.8274 0.6303 0.5789 0.064 Uiso 1 1 calc R U . . .
H42C H 0.7816 0.5978 0.6429 0.064 Uiso 1 1 calc R U . . .
C43 C 0.9310(4) 0.5088(4) 0.5842(4) 0.0320(15) Uani 1 1 d . . . . .
C44 C 1.0045(4) 0.5298(4) 0.5537(4) 0.0330(15) Uani 1 1 d . . . . .
C45 C 1.0629(4) 0.5462(4) 0.5983(4) 0.0373(16) Uani 1 1 d . . . . .
H45 H 1.0554 0.5441 0.6471 0.045 Uiso 1 1 calc R U . . .
C46 C 1.1325(5) 0.5657(5) 0.5717(4) 0.0449(19) Uani 1 1 d . . . . .
H46 H 1.1721 0.5790 0.6021 0.054 Uiso 1 1 calc R U . . .
C47 C 1.1436(5) 0.5655(5) 0.5018(5) 0.052(2) Uani 1 1 d . . . . .
H47 H 1.1917 0.5771 0.4836 0.063 Uiso 1 1 calc R U . . .
C48 C 1.0858(6) 0.5488(6) 0.4572(5) 0.061(3) Uani 1 1 d . . . . .
H48 H 1.0940 0.5493 0.4085 0.074 Uiso 1 1 calc R U . . .
C49 C 1.0156(5) 0.5310(5) 0.4831(4) 0.048(2) Uani 1 1 d . . . . .
H49 H 0.9756 0.5198 0.4523 0.058 Uiso 1 1 calc R U . . .
C50 C 0.5495(4) 0.6080(4) 0.4971(3) 0.0303(15) Uani 1 1 d . . . . .
H50A H 0.5497 0.5869 0.5442 0.036 Uiso 1 1 calc R U . . .
H50B H 0.5914 0.6424 0.4948 0.036 Uiso 1 1 calc R U . . .
C51 C 0.4763(5) 0.6481(4) 0.4872(4) 0.0409(18) Uani 1 1 d . . . . .
H51A H 0.4724 0.6643 0.4390 0.061 Uiso 1 1 calc R U . . .
H51B H 0.4751 0.6893 0.5184 0.061 Uiso 1 1 calc R U . . .
H51C H 0.4340 0.6166 0.4979 0.061 Uiso 1 1 calc R U . . .
C52 C 0.3425(4) 0.3972(5) 0.4663(5) 0.047(2) Uani 1 1 d . . . . .
H52A H 0.3224 0.4438 0.4534 0.070 Uiso 1 1 calc R U . . .
H52B H 0.3025 0.3684 0.4869 0.070 Uiso 1 1 calc R U . . .
H52C H 0.3619 0.3733 0.4248 0.070 Uiso 1 1 calc R U . . .
C53 C 0.4762(5) 0.3259(4) 0.5408(4) 0.0411(17) Uani 1 1 d . . . . .
H53A H 0.4964 0.3115 0.4956 0.062 Uiso 1 1 calc R U . . .
H53B H 0.4440 0.2881 0.5592 0.062 Uiso 1 1 calc R U . . .
H53C H 0.5178 0.3345 0.5731 0.062 Uiso 1 1 calc R U . . .
C54 C 0.3816(4) 0.4412(4) 0.6166(4) 0.0403(17) Uani 1 1 d . . . . .
C55 C 0.3414(7) 0.3799(6) 0.6535(6) 0.074(3) Uani 1 1 d . . . . .
H55A H 0.3004 0.3624 0.6241 0.112 Uiso 1 1 calc R U . . .
H55B H 0.3210 0.3968 0.6977 0.112 Uiso 1 1 calc R U . . .
H55C H 0.3771 0.3413 0.6621 0.112 Uiso 1 1 calc R U . . .
C56 C 0.3262(5) 0.5011(5) 0.6036(5) 0.054(2) Uani 1 1 d . . . . .
H56A H 0.3507 0.5388 0.5767 0.081 Uiso 1 1 calc R U . . .
H56B H 0.3091 0.5204 0.6481 0.081 Uiso 1 1 calc R U . . .
H56C H 0.2830 0.4828 0.5776 0.081 Uiso 1 1 calc R U . . .
C57 C 0.4458(5) 0.4684(6) 0.6624(4) 0.053(2) Uani 1 1 d . . . . .
H57A H 0.4801 0.4291 0.6728 0.080 Uiso 1 1 calc R U . . .
H57B H 0.4252 0.4873 0.7058 0.080 Uiso 1 1 calc R U . . .
H57C H 0.4731 0.5060 0.6379 0.080 Uiso 1 1 calc R U . . .
C58 C 0.4202(4) 0.5230(3) 0.2788(4) 0.0286(14) Uani 1 1 d . . . . .

loop_
_atom_site_aniso_label
_atom_site_aniso_U_11
_atom_site_aniso_U_22
_atom_site_aniso_U_33
_atom_site_aniso_U_23
_atom_site_aniso_U_13
_atom_site_aniso_U_12
S1 0.0292(9) 0.0580(11) 0.0443(11) -0.0146(10) -0.0091(8) 0.0147(8)
S2 0.0283(9) 0.0478(10) 0.0608(12) -0.0048(10) -0.0160(9) 0.0005(7)
Si1 0.0217(8) 0.0355(9) 0.0280(9) 0.0014(8) 0.0011(7) -0.0020(7)
Si2 0.0259(9) 0.0358(9) 0.0308(10) 0.0056(8) 0.0025(8) -0.0025(7)
O1 0.022(2) 0.029(2) 0.023(2) 0.0030(18) -0.0002(17) 0.0027(17)
O2 0.025(2) 0.027(2) 0.047(3) 0.000(2) -0.001(2) 0.0011(18)
O3 0.046(3) 0.052(3) 0.028(3) 0.002(2) -0.011(2) 0.010(2)
O4 0.023(2) 0.029(2) 0.047(3) 0.007(2) -0.001(2) 0.0035(18)
O5 0.028(3) 0.036(3) 0.073(4) 0.021(3) 0.000(3) 0.002(2)
O6 0.022(2) 0.028(2) 0.032(2) 0.005(2) 0.0017(19) -0.0023(17)
O7 0.024(2) 0.035(2) 0.021(2) -0.0027(19) -0.0045(17) 0.0045(18)
O8 0.026(2) 0.036(2) 0.026(2) -0.007(2) -0.0012(19) 0.0079(18)
O9 0.022(2) 0.035(2) 0.019(2) 0.0014(18) -0.0046(18) 0.0005(18)
O10 0.030(3) 0.052(3) 0.022(2) -0.003(2) -0.0033(19) -0.005(2)
O11 0.045(3) 0.041(3) 0.045(3) 0.008(2) -0.009(3) 0.009(2)
O12 0.029(3) 0.051(3) 0.022(2) 0.006(2) -0.0045(19) -0.004(2)
O13 0.026(2) 0.064(3) 0.024(3) 0.008(2) -0.0015(19) -0.003(2)
O14 0.030(2) 0.042(3) 0.020(2) 0.000(2) 0.0028(18) -0.007(2)
O15 0.031(2) 0.030(2) 0.029(2) -0.004(2) -0.0074(19) -0.0012(19)
O16 0.024(2) 0.030(2) 0.033(3) -0.001(2) -0.005(2) 0.0033(18)
C1 0.022(3) 0.031(3) 0.021(3) -0.003(3) 0.001(2) -0.001(3)
C2 0.020(3) 0.032(3) 0.024(3) 0.007(3) 0.002(2) 0.002(2)
C3 0.025(3) 0.034(3) 0.021(3) 0.005(3) 0.004(2) 0.004(3)
C4 0.024(3) 0.031(3) 0.021(3) -0.005(3) 0.003(3) 0.007(2)
C5 0.019(3) 0.032(3) 0.020(3) -0.002(3) -0.005(2) 0.000(2)
C6 0.015(3) 0.031(3) 0.019(3) -0.002(3) 0.001(2) 0.002(2)
C7 0.019(3) 0.027(3) 0.019(3) 0.000(2) 0.000(2) 0.000(2)
C8 0.021(3) 0.029(3) 0.024(3) -0.001(3) -0.002(2) 0.002(2)
C9 0.022(3) 0.030(3) 0.023(3) -0.005(3) -0.002(2) 0.003(3)
C10 0.035(4) 0.030(3) 0.026(3) 0.004(3) -0.004(3) -0.004(3)
C11 0.021(3) 0.031(3) 0.021(3) 0.007(3) 0.000(2) -0.003(3)
C12 0.020(3) 0.026(3) 0.023(3) 0.002(3) -0.001(2) 0.000(2)
C13 0.028(3) 0.029(3) 0.029(3) 0.009(3) 0.005(3) 0.005(3)
C14 0.029(4) 0.044(4) 0.029(4) 0.011(3) 0.009(3) 0.006(3)
C15 0.035(4) 0.039(4) 0.026(3) 0.008(3) -0.005(3) 0.003(3)
C16 0.029(4) 0.027(3) 0.037(4) 0.009(3) 0.000(3) 0.001(3)
C17 0.028(3) 0.028(3) 0.037(4) 0.005(3) 0.006(3) -0.001(3)
C18 0.090(8) 0.072(6) 0.048(5) -0.006(5) -0.022(5) 0.011(6)
C19 0.034(4) 0.042(4) 0.041(4) -0.009(3) -0.002(3) 0.011(3)
C20 0.027(3) 0.030(3) 0.044(4) 0.006(3) -0.006(3) 0.005(3)
C21 0.022(3) 0.036(3) 0.041(4) 0.000(3) -0.004(3) -0.005(3)
C22 0.022(3) 0.043(4) 0.069(6) 0.001(4) -0.005(4) 0.001(3)
C23 0.032(4) 0.061(5) 0.084(7) 0.006(5) 0.012(4) 0.003(4)
C24 0.027(4) 0.082(6) 0.079(7) -0.003(6) 0.021(4) -0.007(4)
C25 0.041(5) 0.065(5) 0.064(6) 0.019(5) 0.006(4) -0.010(4)
C26 0.032(4) 0.043(4) 0.045(4) 0.006(4) -0.001(3) 0.000(3)
C27 0.029(3) 0.030(3) 0.030(3) -0.002(3) 0.004(3) -0.003(3)
C28 0.042(4) 0.037(4) 0.027(3) -0.011(3) -0.003(3) -0.008(3)
C29 0.021(3) 0.057(5) 0.052(5) 0.010(4) 0.007(3) 0.002(3)
C30 0.040(4) 0.059(5) 0.038(4) -0.004(4) -0.003(4) -0.008(4)
C31 0.030(4) 0.032(3) 0.033(4) 0.004(3) 0.008(3) -0.006(3)
C32 0.051(5) 0.040(4) 0.046(5) 0.002(4) 0.000(4) -0.004(4)
C33 0.039(4) 0.050(4) 0.033(4) 0.007(4) 0.003(3) -0.002(3)
C34 0.029(4) 0.059(5) 0.058(5) 0.016(4) 0.006(4) -0.017(4)
C35 0.026(3) 0.031(3) 0.030(4) -0.002(3) -0.001(3) 0.004(3)
C36 0.031(3) 0.046(4) 0.019(3) 0.006(3) -0.005(3) -0.007(3)
C37 0.032(4) 0.040(4) 0.031(4) 0.013(3) -0.008(3) -0.004(3)
C38 0.038(4) 0.038(4) 0.027(4) 0.009(3) -0.006(3) -0.001(3)
C39 0.019(3) 0.047(4) 0.027(3) 0.008(3) -0.003(3) -0.005(3)
C40 0.029(3) 0.044(4) 0.021(3) 0.007(3) -0.001(3) -0.006(3)
C41 0.083(8) 0.045(5) 0.068(6) -0.003(5) -0.006(6) 0.021(5)
C42 0.043(5) 0.046(4) 0.039(4) 0.002(4) -0.008(4) -0.003(3)
C43 0.032(4) 0.039(4) 0.024(4) 0.002(3) -0.005(3) -0.001(3)
C44 0.039(4) 0.034(3) 0.026(3) 0.007(3) 0.002(3) 0.000(3)
C45 0.034(4) 0.048(4) 0.031(4) 0.002(3) 0.003(3) -0.001(3)
C46 0.036(4) 0.057(5) 0.042(4) 0.001(4) -0.002(4) -0.001(4)
C47 0.036(4) 0.070(6) 0.050(5) 0.003(4) 0.008(4) -0.017(4)
C48 0.059(6) 0.093(7) 0.032(4) -0.002(5) 0.007(4) -0.028(5)
C49 0.048(5) 0.068(5) 0.029(4) -0.001(4) -0.001(3) -0.021(4)
C50 0.036(4) 0.035(3) 0.020(3) -0.004(3) 0.009(3) -0.004(3)
C51 0.047(5) 0.039(4) 0.037(4) -0.005(3) 0.015(4) 0.007(3)
C52 0.028(4) 0.059(5) 0.054(5) 0.000(4) -0.002(4) -0.009(3)
C53 0.041(4) 0.043(4) 0.039(4) 0.005(3) 0.002(3) 0.003(3)
C54 0.035(4) 0.046(4) 0.040(4) 0.005(4) 0.013(3) 0.003(3)
C55 0.085(8) 0.068(6) 0.070(7) 0.017(6) 0.051(6) -0.006(6)
C56 0.044(5) 0.066(5) 0.052(5) -0.001(5) 0.002(4) 0.017(4)
C57 0.058(5) 0.074(6) 0.027(4) -0.003(4) -0.001(4) 0.013(5)
C58 0.031(4) 0.029(3) 0.025(3) 0.003(3) -0.003(3) 0.000(3)

loop_
_atom_type_symbol
_atom_type_description
_atom_type_scat_dispersion_real
_atom_type_scat_dispersion_imag
_atom_type_scat_source
C C 0.0181 0.0091 'International Tables Vol C Tables 4.2.6.8 and 6.1.1.4'
H H 0.0000 0.0000 'International Tables Vol C Tables 4.2.6.8 and 6.1.1.4'
O O 0.0492 0.0322 'International Tables Vol C Tables 4.2.6.8 and 6.1.1.4'
S S 0.3331 0.5567 'International Tables Vol C Tables 4.2.6.8 and 6.1.1.4'
Si Si 0.2541 0.3302 'International Tables Vol C Tables 4.2.6.8 and 6.1.1.4'

loop_
_geom_angle_atom_site_label_1
_geom_angle_atom_site_label_2
_geom_angle_atom_site_label_3
_geom_angle
_geom_angle_site_symmetry_1
_geom_angle_site_symmetry_3
_geom_angle_publ_flag
O6 Si1 C29 110.2(3) . . ?
O6 Si1 C30 110.5(3) . . ?
C29 Si1 C30 108.1(4) . . ?
O6 Si1 C31 104.0(3) . . ?
C29 Si1 C31 112.3(4) . . ?
C30 Si1 C31 111.7(4) . . ?
O14 Si2 C53 107.3(3) . . ?
O14 Si2 C52 110.5(3) . . ?
C53 Si2 C52 111.6(4) . . ?
O14 Si2 C54 105.0(3) . . ?
C53 Si2 C54 111.8(4) . . ?
C52 Si2 C54 110.4(4) . . ?
C13 O1 C1 119.0(5) . . ?
C13 O2 C17 113.3(5) . . ?
C18 O3 C15 114.2(6) . . ?
C20 O4 C16 117.8(5) . . ?
C2 O6 Si1 127.0(4) . . ?
C35 O7 C5 108.6(5) . . ?
C35 O8 C4 108.4(5) . . ?
C36 O9 C12 119.3(5) . . ?
C36 O10 C40 114.2(5) . . ?
C41 O11 C38 113.7(6) . . ?
C43 O12 C39 119.1(5) . . ?
C11 O14 Si2 131.7(4) . . ?
C58 O15 C9 110.2(5) . . ?
C58 O16 C8 108.9(5) . . ?
O1 C1 C27 110.2(5) . . ?
O1 C1 C2 109.9(5) . . ?
C27 C1 C2 112.0(5) . . ?
O1 C1 C6 105.6(5) . . ?
C27 C1 C6 110.8(5) . . ?
C2 C1 C6 108.1(5) . . ?
O6 C2 C3 110.0(5) . . ?
O6 C2 C1 111.3(5) . . ?
C3 C2 C1 108.8(5) . . ?
O6 C2 H2 108.9 . . ?
C3 C2 H2 108.9 . . ?
C1 C2 H2 108.9 . . ?
C2 C3 C4 113.6(5) . . ?
C2 C3 H3A 108.8 . . ?
C4 C3 H3A 108.8 . . ?
C2 C3 H3B 108.8 . . ?
C4 C3 H3B 108.8 . . ?
H3A C3 H3B 107.7 . . ?
O8 C4 C3 108.4(5) . . ?
O8 C4 C5 100.5(5) . . ?
C3 C4 C5 114.3(5) . . ?
O8 C4 H4 111.1 . . ?
C3 C4 H4 111.1 . . ?
C5 C4 H4 111.1 . . ?
O7 C5 C4 100.8(5) . . ?
O7 C5 C6 109.4(5) . . ?
C4 C5 C6 118.6(5) . . ?
O7 C5 H5 109.2 . . ?
C4 C5 H5 109.2 . . ?
C6 C5 H5 109.2 . . ?
C5 C6 C7 111.8(5) . . ?
C5 C6 C1 114.9(5) . . ?
C7 C6 C1 112.4(5) . . ?
C5 C6 H6 105.6 . . ?
C7 C6 H6 105.6 . . ?
C1 C6 H6 105.6 . . ?
C8 C7 C6 112.6(5) . . ?
C8 C7 C12 115.0(5) . . ?
C6 C7 C12 112.2(5) . . ?
C8 C7 H7 105.3 . . ?
C6 C7 H7 105.3 . . ?
C12 C7 H7 105.3 . . ?
O16 C8 C9 102.8(5) . . ?
O16 C8 C7 107.6(5) . . ?
C9 C8 C7 119.6(5) . . ?
O16 C8 H8 108.8 . . ?
C9 C8 H8 108.8 . . ?
C7 C8 H8 108.8 . . ?
O15 C9 C10 107.6(5) . . ?
O15 C9 C8 101.4(5) . . ?
C10 C9 C8 114.6(5) . . ?
O15 C9 H9 110.9 . . ?
C10 C9 H9 110.9 . . ?
C8 C9 H9 110.9 . . ?
C11 C10 C9 111.6(5) . . ?
C11 C10 H10A 109.3 . . ?
C9 C10 H10A 109.3 . . ?
C11 C10 H10B 109.3 . . ?
C9 C10 H10B 109.3 . . ?
H10A C10 H10B 108.0 . . ?
O14 C11 C10 113.3(5) . . ?
O14 C11 C12 109.4(5) . . ?
C10 C11 C12 110.0(5) . . ?
O14 C11 H11 108.0 . . ?
C10 C11 H11 108.0 . . ?
C12 C11 H11 108.0 . . ?
O9 C12 C50 111.6(5) . . ?
O9 C12 C11 108.7(5) . . ?
C50 C12 C11 112.7(5) . . ?
O9 C12 C7 105.6(5) . . ?
C50 C12 C7 109.1(5) . . ?
C11 C12 C7 108.9(5) . . ?
O2 C13 O1 110.5(5) . . ?
O2 C13 C14 110.8(5) . . ?
O1 C13 C14 109.2(5) . . ?
O2 C13 H13 108.8 . . ?
O1 C13 H13 108.8 . . ?
C14 C13 H13 108.8 . . ?
C13 C14 C15 115.6(6) . . ?
C13 C14 H14A 108.4 . . ?
C15 C14 H14A 108.4 . . ?
C13 C14 H14B 108.4 . . ?
C15 C14 H14B 108.4 . . ?
H14A C14 H14B 107.4 . . ?
O3 C15 C16 108.2(6) . . ?
O3 C15 C14 110.5(6) . . ?
C16 C15 C14 107.9(6) . . ?
O3 C15 H15 110.1 . . ?
C16 C15 H15 110.1 . . ?
C14 C15 H15 110.1 . . ?
O4 C16 C15 109.2(6) . . ?
O4 C16 C17 106.8(6) . . ?
C15 C16 C17 110.5(6) . . ?
O4 C16 H16 110.1 . . ?
C15 C16 H16 110.1 . . ?
C17 C16 H16 110.1 . . ?
O2 C17 C19 107.2(6) . . ?
O2 C17 C16 107.5(6) . . ?
C19 C17 C16 115.3(6) . . ?
O2 C17 H17 108.9 . . ?
C19 C17 H17 108.9 . . ?
C16 C17 H17 108.9 . . ?
O3 C18 H18A 109.5 . . ?
O3 C18 H18B 109.5 . . ?
H18A C18 H18B 109.5 . . ?
O3 C18 H18C 109.5 . . ?
H18A C18 H18C 109.5 . . ?
H18B C18 H18C 109.5 . . ?
C17 C19 H19A 109.5 . . ?
C17 C19 H19B 109.5 . . ?
H19A C19 H19B 109.5 . . ?
C17 C19 H19C 109.5 . . ?
H19A C19 H19C 109.5 . . ?
H19B C19 H19C 109.5 . . ?
O5 C20 O4 124.1(7) . . ?
O5 C20 C21 124.6(6) . . ?
O4 C20 C21 111.3(6) . . ?
C26 C21 C22 120.6(7) . . ?
C26 C21 C20 121.8(6) . . ?
C22 C21 C20 117.2(7) . . ?
C21 C22 C23 119.6(8) . . ?
C21 C22 H22 120.2 . . ?
C23 C22 H22 120.2 . . ?
C24 C23 C22 120.2(8) . . ?
C24 C23 H23 119.9 . . ?
C22 C23 H23 119.9 . . ?
C23 C24 C25 119.7(8) . . ?
C23 C24 H24 120.2 . . ?
C25 C24 H24 120.2 . . ?
C24 C25 C26 119.8(9) . . ?
C24 C25 H25 120.1 . . ?
C26 C25 H25 120.1 . . ?
C21 C26 C25 120.1(8) . . ?
C21 C26 H26 119.9 . . ?
C25 C26 H26 119.9 . . ?
C28 C27 C1 115.4(6) . . ?
C28 C27 H27A 108.4 . . ?
C1 C27 H27A 108.4 . . ?
C28 C27 H27B 108.4 . . ?
C1 C27 H27B 108.4 . . ?
H27A C27 H27B 107.5 . . ?
C27 C28 H28A 109.5 . . ?
C27 C28 H28B 109.5 . . ?
H28A C28 H28B 109.5 . . ?
C27 C28 H28C 109.5 . . ?
H28A C28 H28C 109.5 . . ?
H28B C28 H28C 109.5 . . ?
Si1 C29 H29A 109.5 . . ?
Si1 C29 H29B 109.5 . . ?
H29A C29 H29B 109.5 . . ?
Si1 C29 H29C 109.5 . . ?
H29A C29 H29C 109.5 . . ?
H29B C29 H29C 109.5 . . ?
Si1 C30 H30A 109.5 . . ?
Si1 C30 H30B 109.5 . . ?
H30A C30 H30B 109.5 . . ?
Si1 C30 H30C 109.5 . . ?
H30A C30 H30C 109.5 . . ?
H30B C30 H30C 109.5 . . ?
C32 C31 C33 109.9(7) . . ?
C32 C31 C34 108.6(6) . . ?
C33 C31 C34 108.9(6) . . ?
C32 C31 Si1 110.0(5) . . ?
C33 C31 Si1 110.1(5) . . ?
C34 C31 Si1 109.3(5) . . ?
C31 C32 H32A 109.5 . . ?
C31 C32 H32B 109.5 . . ?
H32A C32 H32B 109.5 . . ?
C31 C32 H32C 109.5 . . ?
H32A C32 H32C 109.5 . . ?
H32B C32 H32C 109.5 . . ?
C31 C33 H33A 109.5 . . ?
C31 C33 H33B 109.5 . . ?
H33A C33 H33B 109.5 . . ?
C31 C33 H33C 109.5 . . ?
H33A C33 H33C 109.5 . . ?
H33B C33 H33C 109.5 . . ?
C31 C34 H34A 109.5 . . ?
C31 C34 H34B 109.5 . . ?
H34A C34 H34B 109.5 . . ?
C31 C34 H34C 109.5 . . ?
H34A C34 H34C 109.5 . . ?
H34B C34 H34C 109.5 . . ?
O7 C35 O8 111.7(6) . . ?
O7 C35 S1 124.8(5) . . ?
O8 C35 S1 123.5(5) . . ?
O10 C36 O9 112.3(5) . . ?
O10 C36 C37 111.6(6) . . ?
O9 C36 C37 107.8(6) . . ?
O10 C36 H36 108.4 . . ?
O9 C36 H36 108.4 . . ?
C37 C36 H36 108.4 . . ?
C36 C37 C38 114.0(6) . . ?
C36 C37 H37A 108.7 . . ?
C38 C37 H37A 108.7 . . ?
C36 C37 H37B 108.7 . . ?
C38 C37 H37B 108.7 . . ?
H37A C37 H37B 107.6 . . ?
O11 C38 C39 107.7(6) . . ?
O11 C38 C37 110.4(6) . . ?
C39 C38 C37 109.1(6) . . ?
O11 C38 H38 109.9 . . ?
C39 C38 H38 109.9 . . ?
C37 C38 H38 109.9 . . ?
O12 C39 C38 108.3(6) . . ?
O12 C39 C40 108.1(5) . . ?
C38 C39 C40 111.1(6) . . ?
O12 C39 H39 109.7 . . ?
C38 C39 H39 109.7 . . ?
C40 C39 H39 109.7 . . ?
O10 C40 C42 106.5(6) . . ?
O10 C40 C39 108.3(5) . . ?
C42 C40 C39 114.1(6) . . ?
O10 C40 H40 109.3 . . ?
C42 C40 H40 109.3 . . ?
C39 C40 H40 109.3 . . ?
O11 C41 H41A 109.5 . . ?
O11 C41 H41B 109.5 . . ?
H41A C41 H41B 109.5 . . ?
O11 C41 H41C 109.5 . . ?
H41A C41 H41C 109.5 . . ?
H41B C41 H41C 109.5 . . ?
C40 C42 H42A 109.5 . . ?
C40 C42 H42B 109.5 . . ?
H42A C42 H42B 109.5 . . ?
C40 C42 H42C 109.5 . . ?
H42A C42 H42C 109.5 . . ?
H42B C42 H42C 109.5 . . ?
O13 C43 O12 123.5(7) . . ?
O13 C43 C44 124.3(6) . . ?
O12 C43 C44 112.2(6) . . ?
C49 C44 C45 120.2(7) . . ?
C49 C44 C43 121.4(7) . . ?
C45 C44 C43 118.4(6) . . ?
C44 C45 C46 119.9(7) . . ?
C44 C45 H45 120.0 . . ?
C46 C45 H45 120.0 . . ?
C47 C46 C45 119.6(8) . . ?
C47 C46 H46 120.2 . . ?
C45 C46 H46 120.2 . . ?
C46 C47 C48 120.6(8) . . ?
C46 C47 H47 119.7 . . ?
C48 C47 H47 119.7 . . ?
C47 C48 C49 120.3(8) . . ?
C47 C48 H48 119.8 . . ?
C49 C48 H48 119.8 . . ?
C44 C49 C48 119.3(8) . . ?
C44 C49 H49 120.4 . . ?
C48 C49 H49 120.4 . . ?
C51 C50 C12 115.0(6) . . ?
C51 C50 H50A 108.5 . . ?
C12 C50 H50A 108.5 . . ?
C51 C50 H50B 108.5 . . ?
C12 C50 H50B 108.5 . . ?
H50A C50 H50B 107.5 . . ?
C50 C51 H51A 109.5 . . ?
C50 C51 H51B 109.5 . . ?
H51A C51 H51B 109.5 . . ?
C50 C51 H51C 109.5 . . ?
H51A C51 H51C 109.5 . . ?
H51B C51 H51C 109.5 . . ?
Si2 C52 H52A 109.5 . . ?
Si2 C52 H52B 109.5 . . ?
H52A C52 H52B 109.5 . . ?
Si2 C52 H52C 109.5 . . ?
H52A C52 H52C 109.5 . . ?
H52B C52 H52C 109.5 . . ?
Si2 C53 H53A 109.5 . . ?
Si2 C53 H53B 109.5 . . ?
H53A C53 H53B 109.5 . . ?
Si2 C53 H53C 109.5 . . ?
H53A C53 H53C 109.5 . . ?
H53B C53 H53C 109.5 . . ?
C56 C54 C57 109.4(8) . . ?
C56 C54 C55 109.3(8) . . ?
C57 C54 C55 109.4(8) . . ?
C56 C54 Si2 109.3(6) . . ?
C57 C54 Si2 109.9(5) . . ?
C55 C54 Si2 109.5(6) . . ?
C54 C55 H55A 109.5 . . ?
C54 C55 H55B 109.5 . . ?
H55A C55 H55B 109.5 . . ?
C54 C55 H55C 109.5 . . ?
H55A C55 H55C 109.5 . . ?
H55B C55 H55C 109.5 . . ?
C54 C56 H56A 109.5 . . ?
C54 C56 H56B 109.5 . . ?
H56A C56 H56B 109.5 . . ?
C54 C56 H56C 109.5 . . ?
H56A C56 H56C 109.5 . . ?
H56B C56 H56C 109.5 . . ?
C54 C57 H57A 109.5 . . ?
C54 C57 H57B 109.5 . . ?
H57A C57 H57B 109.5 . . ?
C54 C57 H57C 109.5 . . ?
H57A C57 H57C 109.5 . . ?
H57B C57 H57C 109.5 . . ?
O15 C58 O16 111.5(6) . . ?
O15 C58 S2 124.2(5) . . ?
O16 C58 S2 124.3(5) . . ?

loop_
_geom_bond_atom_site_label_1
_geom_bond_atom_site_label_2
_geom_bond_distance
_geom_bond_site_symmetry_2
_geom_bond_publ_flag
S1 C35 1.622(7) . ?
S2 C58 1.619(7) . ?
Si1 O6 1.651(4) . ?
Si1 C29 1.860(8) . ?
Si1 C30 1.864(8) . ?
Si1 C31 1.882(7) . ?
Si2 O14 1.647(5) . ?
Si2 C53 1.863(8) . ?
Si2 C52 1.873(8) . ?
Si2 C54 1.894(8) . ?
O1 C13 1.423(7) . ?
O1 C1 1.451(8) . ?
O2 C13 1.419(8) . ?
O2 C17 1.439(8) . ?
O3 C18 1.393(12) . ?
O3 C15 1.412(9) . ?
O4 C20 1.356(8) . ?
O4 C16 1.446(8) . ?
O5 C20 1.206(9) . ?
O6 C2 1.412(8) . ?
O7 C35 1.329(8) . ?
O7 C5 1.474(7) . ?
O8 C35 1.331(8) . ?
O8 C4 1.471(7) . ?
O9 C36 1.416(8) . ?
O9 C12 1.452(7) . ?
O10 C36 1.400(9) . ?
O10 C40 1.435(8) . ?
O11 C41 1.401(12) . ?
O11 C38 1.412(9) . ?
O12 C43 1.347(8) . ?
O12 C39 1.443(8) . ?
O13 C43 1.210(9) . ?
O14 C11 1.413(8) . ?
O15 C58 1.329(8) . ?
O15 C9 1.472(8) . ?
O16 C58 1.345(8) . ?
O16 C8 1.472(7) . ?
C1 C27 1.542(9) . ?
C1 C2 1.549(9) . ?
C1 C6 1.556(9) . ?
C2 C3 1.514(10) . ?
C2 H2 1.0000 . ?
C3 C4 1.517(9) . ?
C3 H3A 0.9900 . ?
C3 H3B 0.9900 . ?
C4 C5 1.527(9) . ?
C4 H4 1.0000 . ?
C5 C6 1.533(9) . ?
C5 H5 1.0000 . ?
C6 C7 1.552(8) . ?
C6 H6 1.0000 . ?
C7 C8 1.532(9) . ?
C7 C12 1.580(9) . ?
C7 H7 1.0000 . ?
C8 C9 1.526(9) . ?
C8 H8 1.0000 . ?
C9 C10 1.516(9) . ?
C9 H9 1.0000 . ?
C10 C11 1.511(10) . ?
C10 H10A 0.9900 . ?
C10 H10B 0.9900 . ?
C11 C12 1.539(9) . ?
C11 H11 1.0000 . ?
C12 C50 1.532(9) . ?
C13 C14 1.509(11) . ?
C13 H13 1.0000 . ?
C14 C15 1.531(10) . ?
C14 H14A 0.9900 . ?
C14 H14B 0.9900 . ?
C15 C16 1.512(11) . ?
C15 H15 1.0000 . ?
C16 C17 1.516(10) . ?
C16 H16 1.0000 . ?
C17 C19 1.495(10) . ?
C17 H17 1.0000 . ?
C18 H18A 0.9800 . ?
C18 H18B 0.9800 . ?
C18 H18C 0.9800 . ?
C19 H19A 0.9800 . ?
C19 H19B 0.9800 . ?
C19 H19C 0.9800 . ?
C20 C21 1.486(10) . ?
C21 C26 1.368(11) . ?
C21 C22 1.384(10) . ?
C22 C23 1.410(12) . ?
C22 H22 0.9500 . ?
C23 C24 1.381(15) . ?
C23 H23 0.9500 . ?
C24 C25 1.394(15) . ?
C24 H24 0.9500 . ?
C25 C26 1.408(12) . ?
C25 H25 0.9500 . ?
C26 H26 0.9500 . ?
C27 C28 1.538(10) . ?
C27 H27A 0.9900 . ?
C27 H27B 0.9900 . ?
C28 H28A 0.9800 . ?
C28 H28B 0.9800 . ?
C28 H28C 0.9800 . ?
C29 H29A 0.9800 . ?
C29 H29B 0.9800 . ?
C29 H29C 0.9800 . ?
C30 H30A 0.9800 . ?
C30 H30B 0.9800 . ?
C30 H30C 0.9800 . ?
C31 C32 1.529(11) . ?
C31 C33 1.530(11) . ?
C31 C34 1.545(9) . ?
C32 H32A 0.9800 . ?
C32 H32B 0.9800 . ?
C32 H32C 0.9800 . ?
C33 H33A 0.9800 . ?
C33 H33B 0.9800 . ?
C33 H33C 0.9800 . ?
C34 H34A 0.9800 . ?
C34 H34B 0.9800 . ?
C34 H34C 0.9800 . ?
C36 C37 1.525(11) . ?
C36 H36 1.0000 . ?
C37 C38 1.542(10) . ?
C37 H37A 0.9900 . ?
C37 H37B 0.9900 . ?
C38 C39 1.504(10) . ?
C38 H38 1.0000 . ?
C39 C40 1.522(10) . ?
C39 H39 1.0000 . ?
C40 C42 1.493(11) . ?
C40 H40 1.0000 . ?
C41 H41A 0.9800 . ?
C41 H41B 0.9800 . ?
C41 H41C 0.9800 . ?
C42 H42A 0.9800 . ?
C42 H42B 0.9800 . ?
C42 H42C 0.9800 . ?
C43 C44 1.488(10) . ?
C44 C49 1.375(11) . ?
C44 C45 1.384(11) . ?
C45 C46 1.392(12) . ?
C45 H45 0.9500 . ?
C46 C47 1.361(13) . ?
C46 H46 0.9500 . ?
C47 C48 1.379(13) . ?
C47 H47 0.9500 . ?
C48 C49 1.387(13) . ?
C48 H48 0.9500 . ?
C49 H49 0.9500 . ?
C50 C51 1.519(11) . ?
C50 H50A 0.9900 . ?
C50 H50B 0.9900 . ?
C51 H51A 0.9800 . ?
C51 H51B 0.9800 . ?
C51 H51C 0.9800 . ?
C52 H52A 0.9800 . ?
C52 H52B 0.9800 . ?
C52 H52C 0.9800 . ?
C53 H53A 0.9800 . ?
C53 H53B 0.9800 . ?
C53 H53C 0.9800 . ?
C54 C56 1.519(12) . ?
C54 C57 1.531(13) . ?
C54 C55 1.533(12) . ?
C55 H55A 0.9800 . ?
C55 H55B 0.9800 . ?
C55 H55C 0.9800 . ?
C56 H56A 0.9800 . ?
C56 H56B 0.9800 . ?
C56 H56C 0.9800 . ?
C57 H57A 0.9800 . ?
C57 H57B 0.9800 . ?
C57 H57C 0.9800 . ?

loop_
_geom_torsion_atom_site_label_1
_geom_torsion_atom_site_label_2
_geom_torsion_atom_site_label_3
_geom_torsion_atom_site_label_4
_geom_torsion
_geom_torsion_site_symmetry_1
_geom_torsion_site_symmetry_2
_geom_torsion_site_symmetry_3
_geom_torsion_site_symmetry_4
_geom_torsion_publ_flag
C29 Si1 O6 C2 31.9(6) . . . . ?
C30 Si1 O6 C2 -87.5(6) . . . . ?
C31 Si1 O6 C2 152.5(5) . . . . ?
C53 Si2 O14 C11 93.2(6) . . . . ?
C52 Si2 O14 C11 -28.6(7) . . . . ?
C54 Si2 O14 C11 -147.6(6) . . . . ?
C13 O1 C1 C27 50.5(7) . . . . ?
C13 O1 C1 C2 -73.4(6) . . . . ?
C13 O1 C1 C6 170.2(5) . . . . ?
Si1 O6 C2 C3 -90.9(6) . . . . ?
Si1 O6 C2 C1 148.4(4) . . . . ?
O1 C1 C2 O6 73.6(6) . . . . ?
C27 C1 C2 O6 -49.3(7) . . . . ?
C6 C1 C2 O6 -171.6(5) . . . . ?
O1 C1 C2 C3 -47.7(6) . . . . ?
C27 C1 C2 C3 -170.6(5) . . . . ?
C6 C1 C2 C3 67.0(6) . . . . ?
O6 C2 C3 C4 179.4(5) . . . . ?
C1 C2 C3 C4 -58.5(7) . . . . ?
C35 O8 C4 C3 92.7(6) . . . . ?
C35 O8 C4 C5 -27.5(6) . . . . ?
C2 C3 C4 O8 -103.1(6) . . . . ?
C2 C3 C4 C5 8.0(8) . . . . ?
C35 O7 C5 C4 -24.8(6) . . . . ?
C35 O7 C5 C6 -150.5(5) . . . . ?
O8 C4 C5 O7 30.0(5) . . . . ?
C3 C4 C5 O7 -85.8(6) . . . . ?
O8 C4 C5 C6 149.3(5) . . . . ?
C3 C4 C5 C6 33.4(8) . . . . ?
O7 C5 C6 C7 -138.8(5) . . . . ?
C4 C5 C6 C7 106.5(6) . . . . ?
O7 C5 C6 C1 91.5(6) . . . . ?
C4 C5 C6 C1 -23.1(8) . . . . ?
O1 C1 C6 C5 91.5(6) . . . . ?
C27 C1 C6 C5 -149.1(5) . . . . ?
C2 C1 C6 C5 -26.1(7) . . . . ?
O1 C1 C6 C7 -37.8(6) . . . . ?
C27 C1 C6 C7 81.5(6) . . . . ?
C2 C1 C6 C7 -155.4(5) . . . . ?
C5 C6 C7 C8 -43.4(7) . . . . ?
C1 C6 C7 C8 87.5(6) . . . . ?
C5 C6 C7 C12 88.3(6) . . . . ?
C1 C6 C7 C12 -140.8(5) . . . . ?
C58 O16 C8 C9 -18.4(6) . . . . ?
C58 O16 C8 C7 -145.4(5) . . . . ?
C6 C7 C8 O16 -140.4(5) . . . . ?
C12 C7 C8 O16 89.3(6) . . . . ?
C6 C7 C8 C9 103.1(6) . . . . ?
C12 C7 C8 C9 -27.2(8) . . . . ?
C58 O15 C9 C10 101.1(6) . . . . ?
C58 O15 C9 C8 -19.5(7) . . . . ?
O16 C8 C9 O15 21.8(6) . . . . ?
C7 C8 C9 O15 140.8(5) . . . . ?
O16 C8 C9 C10 -93.8(6) . . . . ?
C7 C8 C9 C10 25.2(8) . . . . ?
O15 C9 C10 C11 -91.2(6) . . . . ?
C8 C9 C10 C11 20.7(8) . . . . ?
Si2 O14 C11 C10 -48.3(8) . . . . ?
Si2 O14 C11 C12 -171.4(4) . . . . ?
C9 C10 C11 O14 171.3(5) . . . . ?
C9 C10 C11 C12 -65.9(7) . . . . ?
C36 O9 C12 C50 47.6(7) . . . . ?
C36 O9 C12 C11 -77.3(7) . . . . ?
C36 O9 C12 C7 166.0(5) . . . . ?
O14 C11 C12 O9 72.4(6) . . . . ?
C10 C11 C12 O9 -52.7(6) . . . . ?
O14 C11 C12 C50 -51.8(7) . . . . ?
C10 C11 C12 C50 -176.9(5) . . . . ?
O14 C11 C12 C7 -173.0(5) . . . . ?
C10 C11 C12 C7 61.9(6) . . . . ?
C8 C7 C12 O9 100.8(6) . . . . ?
C6 C7 C12 O9 -29.7(6) . . . . ?
C8 C7 C12 C50 -139.2(6) . . . . ?
C6 C7 C12 C50 90.4(6) . . . . ?
C8 C7 C12 C11 -15.8(7) . . . . ?
C6 C7 C12 C11 -146.2(5) . . . . ?
C17 O2 C13 O1 -65.0(7) . . . . ?
C17 O2 C13 C14 56.2(7) . . . . ?
C1 O1 C13 O2 -83.9(6) . . . . ?
C1 O1 C13 C14 154.0(5) . . . . ?
O2 C13 C14 C15 -46.9(8) . . . . ?
O1 C13 C14 C15 75.0(7) . . . . ?
C18 O3 C15 C16 -157.0(8) . . . . ?
C18 O3 C15 C14 85.1(9) . . . . ?
C13 C14 C15 O3 164.4(6) . . . . ?
C13 C14 C15 C16 46.4(8) . . . . ?
C20 O4 C16 C15 -133.9(6) . . . . ?
C20 O4 C16 C17 106.6(7) . . . . ?
O3 C15 C16 O4 69.1(7) . . . . ?
C14 C15 C16 O4 -171.4(5) . . . . ?
O3 C15 C16 C17 -173.7(6) . . . . ?
C14 C15 C16 C17 -54.2(7) . . . . ?
C13 O2 C17 C19 170.4(6) . . . . ?
C13 O2 C17 C16 -65.1(7) . . . . ?
O4 C16 C17 O2 -177.4(5) . . . . ?
C15 C16 C17 O2 63.9(7) . . . . ?
O4 C16 C17 C19 -57.9(7) . . . . ?
C15 C16 C17 C19 -176.6(6) . . . . ?
C16 O4 C20 O5 14.5(11) . . . . ?
C16 O4 C20 C21 -163.3(6) . . . . ?
O5 C20 C21 C26 -164.6(8) . . . . ?
O4 C20 C21 C26 13.2(10) . . . . ?
O5 C20 C21 C22 9.5(12) . . . . ?
O4 C20 C21 C22 -172.7(7) . . . . ?
C26 C21 C22 C23 -0.4(13) . . . . ?
C20 C21 C22 C23 -174.6(8) . . . . ?
C21 C22 C23 C24 0.9(15) . . . . ?
C22 C23 C24 C25 -1.0(16) . . . . ?
C23 C24 C25 C26 0.5(16) . . . . ?
C22 C21 C26 C25 0.0(12) . . . . ?
C20 C21 C26 C25 173.9(8) . . . . ?
C24 C25 C26 C21 0.0(15) . . . . ?
O1 C1 C27 C28 177.9(6) . . . . ?
C2 C1 C27 C28 -59.4(7) . . . . ?
C6 C1 C27 C28 61.4(7) . . . . ?
O6 Si1 C31 C32 62.0(6) . . . . ?
C29 Si1 C31 C32 -178.8(5) . . . . ?
C30 Si1 C31 C32 -57.2(6) . . . . ?
O6 Si1 C31 C33 -59.3(5) . . . . ?
C29 Si1 C31 C33 59.9(6) . . . . ?
C30 Si1 C31 C33 -178.5(5) . . . . ?
O6 Si1 C31 C34 -178.9(5) . . . . ?
C29 Si1 C31 C34 -59.7(6) . . . . ?
C30 Si1 C31 C34 61.9(7) . . . . ?
C5 O7 C35 O8 8.4(7) . . . . ?
C5 O7 C35 S1 -170.6(5) . . . . ?
C4 O8 C35 O7 13.1(7) . . . . ?
C4 O8 C35 S1 -167.9(5) . . . . ?
C40 O10 C36 O9 -64.7(7) . . . . ?
C40 O10 C36 C37 56.4(7) . . . . ?
C12 O9 C36 O10 -87.0(7) . . . . ?
C12 O9 C36 C37 149.7(5) . . . . ?
O10 C36 C37 C38 -47.1(8) . . . . ?
O9 C36 C37 C38 76.6(7) . . . . ?
C41 O11 C38 C39 -158.3(7) . . . . ?
C41 O11 C38 C37 82.7(9) . . . . ?
C36 C37 C38 O11 164.0(6) . . . . ?
C36 C37 C38 C39 45.9(8) . . . . ?
C43 O12 C39 C38 -131.2(6) . . . . ?
C43 O12 C39 C40 108.2(7) . . . . ?
O11 C38 C39 O12 68.8(7) . . . . ?
C37 C38 C39 O12 -171.4(5) . . . . ?
O11 C38 C39 C40 -172.6(6) . . . . ?
C37 C38 C39 C40 -52.8(7) . . . . ?
C36 O10 C40 C42 173.6(6) . . . . ?
C36 O10 C40 C39 -63.3(7) . . . . ?
O12 C39 C40 O10 179.8(5) . . . . ?
C38 C39 C40 O10 61.0(7) . . . . ?
O12 C39 C40 C42 -61.9(8) . . . . ?
C38 C39 C40 C42 179.4(6) . . . . ?
C39 O12 C43 O13 1.3(11) . . . . ?
C39 O12 C43 C44 -177.7(6) . . . . ?
O13 C43 C44 C49 170.5(8) . . . . ?
O12 C43 C44 C49 -10.5(11) . . . . ?
O13 C43 C44 C45 -7.6(11) . . . . ?
O12 C43 C44 C45 171.4(6) . . . . ?
C49 C44 C45 C46 1.6(12) . . . . ?
C43 C44 C45 C46 179.7(7) . . . . ?
C44 C45 C46 C47 -2.8(13) . . . . ?
C45 C46 C47 C48 2.3(15) . . . . ?
C46 C47 C48 C49 -0.7(17) . . . . ?
C45 C44 C49 C48 0.0(14) . . . . ?
C43 C44 C49 C48 -178.0(9) . . . . ?
C47 C48 C49 C44 -0.5(17) . . . . ?
O9 C12 C50 C51 -174.9(5) . . . . ?
C11 C12 C50 C51 -52.3(8) . . . . ?
C7 C12 C50 C51 68.8(7) . . . . ?
O14 Si2 C54 C56 73.4(7) . . . . ?
C53 Si2 C54 C56 -170.5(6) . . . . ?
C52 Si2 C54 C56 -45.7(7) . . . . ?
O14 Si2 C54 C57 -46.7(6) . . . . ?
C53 Si2 C54 C57 69.4(7) . . . . ?
C52 Si2 C54 C57 -165.8(6) . . . . ?
O14 Si2 C54 C55 -166.9(7) . . . . ?
C53 Si2 C54 C55 -50.8(8) . . . . ?
C52 Si2 C54 C55 74.0(8) . . . . ?
C9 O15 C58 O16 8.9(7) . . . . ?
C9 O15 C58 S2 -172.7(5) . . . . ?
C8 O16 C58 O15 6.7(7) . . . . ?
C8 O16 C58 S2 -171.8(5) . . . . ?
